data_4062800
_journal_name_full Organometallics
_journal_paper_doi 10.1021/om049664y
_journal_year 2004
_chemical_formula_sum 'C13 H22 Al2 O3'
_chemical_formula_weight 280.27
_space_group_IT_number 15
_symmetry_cell_setting monoclinic
_symmetry_space_group_name_Hall '-C 2yc'
_symmetry_space_group_name_H-M 'C 1 2/c 1'
_cell_angle_alpha 90.00
_cell_angle_beta 101.88(2)
_cell_angle_gamma 90.00
_cell_formula_units_Z 8
_cell_length_a 16.795(4)
_cell_length_b 14.989(4)
_cell_length_c 13.306(4)
_cell_measurement_temperature 293(2)
_cell_volume 3277.8(15)
_diffrn_ambient_temperature 293(2)
_diffrn_measurement_specimen_support 'glass capillary'
_exptl_crystal_density_diffrn 1.136
_cod_original_sg_symbol_Hall -C_2yc
_cod_original_sg_symbol_H-M 'C 2/c'
_cod_database_code 4062800

loop_
_symmetry_equiv_pos_as_xyz
'x, y, z'
'-x, y, -z+1/2'
'x+1/2, y+1/2, z'
'-x+1/2, y+1/2, -z+1/2'
'-x, -y, -z'
'x, -y, z-1/2'
'-x+1/2, -y+1/2, -z'
'x+1/2, -y+1/2, z-1/2'

loop_
_atom_site_label
_atom_site_type_symbol
_atom_site_fract_x
_atom_site_fract_y
_atom_site_fract_z
_atom_site_U_iso_or_equiv
_atom_site_adp_type
_atom_site_occupancy
_atom_site_symmetry_multiplicity
_atom_site_calc_flag
_atom_site_refinement_flags
_atom_site_disorder_assembly
_atom_site_disorder_group
Al1 Al 0.18204(5) 0.93508(5) 0.05218(6) 0.0569(2) Uani 1 1 d . . .
Al2 Al 0.34097(4) 0.99621(5) -0.02179(6) 0.0522(2) Uani 1 1 d . . .
O1 O 0.23522(9) 1.02850(10) -0.01469(12) 0.0487(4) Uani 1 1 d . . .
O2 O 0.36009(10) 1.10214(12) -0.08484(14) 0.0615(5) Uani 1 1 d . . .
O3 O 0.34276(11) 1.23871(12) -0.14556(14) 0.0682(5) Uani 1 1 d . . .
C1 C 0.19279(13) 1.10024(15) -0.06115(16) 0.0455(5) Uani 1 1 d . . .
C2 C 0.10987(14) 1.10543(18) -0.06543(19) 0.0572(6) Uani 1 1 d . . .
H2 H 0.0840 1.0596 -0.0374 0.065(8) Uiso 1 1 calc R . .
C3 C 0.06525(17) 1.17651(19) -0.1101(2) 0.0678(7) Uani 1 1 d . . .
H3 H 0.0095 1.1781 -0.1123 0.064(7) Uiso 1 1 calc R . .
C4 C 0.10122(19) 1.24540(19) -0.1515(2) 0.0724(8) Uani 1 1 d . . .
H4 H 0.0705 1.2938 -0.1811 0.076(8) Uiso 1 1 calc R . .
C5 C 0.18271(18) 1.24205(17) -0.1488(2) 0.0639(7) Uani 1 1 d . . .
H5 H 0.2074 1.2887 -0.1769 0.078(8) Uiso 1 1 calc R . .
C6 C 0.22981(14) 1.16980(14) -0.10476(16) 0.0466(5) Uani 1 1 d . . .
C7 C 0.31479(16) 1.16728(16) -0.10989(17) 0.0522(6) Uani 1 1 d . . .
C8 C 0.42591(19) 1.2378(2) -0.1593(3) 0.0889(10) Uani 1 1 d . . .
H8A H 0.4614 1.2209 -0.0960 0.113(7) Uiso 1 1 calc R . .
H8B H 0.4405 1.2961 -0.1792 0.113(7) Uiso 1 1 calc R . .
H8C H 0.4311 1.1956 -0.2119 0.113(7) Uiso 1 1 calc R . .
C9 C 0.3404(2) 0.9049(2) -0.1243(2) 0.0814(9) Uani 1 1 d . . .
H9A H 0.2855 0.8858 -0.1505 0.091(9) Uiso 0.60(3) 1 calc PR . .
H9B H 0.3725 0.8551 -0.0939 0.091(9) Uiso 0.60(3) 1 calc PR . .
H9C H 0.3630 0.9286 -0.1794 0.091(9) Uiso 0.60(3) 1 calc PR . .
H9D H 0.3951 0.8939 -0.1320 0.091(9) Uiso 0.40(3) 1 calc PR . .
H9E H 0.3082 0.9245 -0.1886 0.091(9) Uiso 0.40(3) 1 calc PR . .
H9F H 0.3177 0.8511 -0.1031 0.091(9) Uiso 0.40(3) 1 calc PR . .
C10 C 0.42103(17) 1.0040(2) 0.1051(2) 0.0793(9) Uani 1 1 d . . .
H10A H 0.4622 1.0465 0.0974 0.124(8) Uiso 1 1 calc R . .
H10B H 0.4456 0.9466 0.1215 0.124(8) Uiso 1 1 calc R . .
H10C H 0.3951 1.0229 0.1594 0.124(8) Uiso 1 1 calc R . .
C11 C 0.1381(2) 0.9951(2) 0.1598(2) 0.0891(10) Uani 1 1 d . . .
H11A H 0.0861 1.0206 0.1305 0.157(10) Uiso 1 1 calc R . .
H11B H 0.1747 1.0415 0.1900 0.157(10) Uiso 1 1 calc R . .
H11C H 0.1320 0.9527 0.2117 0.157(10) Uiso 1 1 calc R . .
C12 C 0.2738(2) 0.8576(2) 0.1106(3) 0.0831(9) Uani 1 1 d G . .
H12A H 0.2433 0.8104 0.1336 0.127(8) Uiso 1 1 d G . .
H12B H 0.3104 0.8831 0.1685 0.127(8) Uiso 1 1 d G . .
H12C H 0.3044 0.8342 0.0631 0.127(8) Uiso 1 1 d G . .
C13 C 0.10576(18) 0.8775(2) -0.0596(3) 0.0870(10) Uani 1 1 d . . .
H13A H 0.1265 0.8810 -0.1216 0.154(10) Uiso 1 1 calc R . .
H13B H 0.0541 0.9072 -0.0696 0.154(10) Uiso 1 1 calc R . .
H13C H 0.0992 0.8161 -0.0427 0.154(10) Uiso 1 1 calc R . .

loop_
_atom_site_aniso_label
_atom_site_aniso_U_11
_atom_site_aniso_U_22
_atom_site_aniso_U_33
_atom_site_aniso_U_23
_atom_site_aniso_U_13
_atom_site_aniso_U_12
Al1 0.0565(4) 0.0556(5) 0.0595(5) 0.0122(4) 0.0141(3) -0.0036(4)
Al2 0.0478(4) 0.0505(4) 0.0586(4) -0.0032(3) 0.0116(3) 0.0016(3)
O1 0.0449(8) 0.0482(9) 0.0533(9) 0.0077(7) 0.0106(7) 0.0005(7)
O2 0.0541(10) 0.0599(11) 0.0731(11) 0.0046(9) 0.0192(9) -0.0072(9)
O3 0.0720(12) 0.0592(11) 0.0725(12) 0.0041(9) 0.0132(10) -0.0245(9)
C1 0.0493(13) 0.0467(13) 0.0397(12) -0.0010(10) 0.0072(10) 0.0001(10)
C2 0.0525(15) 0.0624(16) 0.0579(15) 0.0089(12) 0.0138(12) 0.0019(12)
C3 0.0566(16) 0.0773(19) 0.0682(17) 0.0075(15) 0.0101(13) 0.0120(15)
C4 0.077(2) 0.0620(17) 0.0709(19) 0.0115(15) -0.0004(16) 0.0171(15)
C5 0.0792(19) 0.0512(15) 0.0567(16) 0.0066(12) 0.0031(14) -0.0045(14)
C6 0.0554(13) 0.0443(13) 0.0386(12) -0.0034(10) 0.0063(10) -0.0055(10)
C7 0.0639(15) 0.0510(14) 0.0401(13) -0.0066(11) 0.0070(11) -0.0172(12)
C8 0.077(2) 0.094(2) 0.100(2) 0.0016(18) 0.0284(18) -0.0381(18)
C9 0.094(2) 0.075(2) 0.082(2) -0.0164(17) 0.0355(18) -0.0061(17)
C10 0.0658(18) 0.085(2) 0.080(2) 0.0013(17) -0.0010(16) -0.0016(16)
C11 0.098(2) 0.108(3) 0.0690(19) 0.0137(18) 0.0353(18) 0.013(2)
C12 0.085(2) 0.073(2) 0.090(2) 0.0291(17) 0.0154(18) 0.0100(17)
C13 0.073(2) 0.076(2) 0.108(2) -0.0068(19) 0.0069(18) -0.0162(16)

loop_
_geom_bond_atom_site_label_1
_geom_bond_atom_site_label_2
_geom_bond_distance
_geom_bond_site_symmetry_2
_geom_bond_publ_flag
Al1 C13 1.953(3) . ?
Al1 C12 1.958(3) . ?
Al1 C11 1.960(3) . ?
Al1 O1 1.9690(17) . ?
Al2 O2 1.8544(18) . ?
Al2 O1 1.8618(17) . ?
Al2 C9 1.930(3) . ?
Al2 C10 1.933(3) . ?
Al2 C12 3.084(4) . ?
O1 C1 1.366(3) . ?
O2 C7 1.241(3) . ?
O3 C7 1.298(3) . ?
O3 C8 1.445(3) . ?
C1 C2 1.384(3) . ?
C1 C6 1.400(3) . ?
C2 C3 1.366(3) . ?
C3 C4 1.368(4) . ?
C4 C5 1.363(4) . ?
C5 C6 1.397(3) . ?
C6 C7 1.443(3) . ?
